data_4300809
loop_
_publ_author_name
'Luzyanin, Konstantin V.'
'Kukushkin, Vadim Yu.'
'Ryabov, Alexander D.'
'Haukka, Matti'
'Pombeiro, Armando J. L.'

_publ_section_title
;
 Kinetic and Mechanistic Study of the Pt(II) versus Pt(IV) Effect in
 the Platinum-Mediated Nitrile--Hydroxylamine Coupling
;
_journal_coden_ASTM INOCAJ
_journal_issue 8
_journal_name_full 'Inorganic Chemistry'
_journal_page_first 2944
_journal_page_last 2953
_journal_paper_doi 10.1021/ic048388c
_journal_volume 44
_journal_year 2005
_chemical_formula_sum 'C34 H36 Cl6 N4 O2 Pt'
_chemical_formula_weight 940.46
_chemical_name_common PtCl2(NHC(Et)ON(CH2C6H4Cl)2)2
_space_group_IT_number 4
_symmetry_cell_setting monoclinic
_symmetry_space_group_name_Hall 'P 2yb'
_symmetry_space_group_name_H-M 'P 1 21 1'
_atom_sites_solution_hydrogens mixed
_atom_sites_solution_primary direct
_atom_sites_solution_secondary difmap
_audit_creation_method SHELXL-97
_cell_angle_alpha 90.00
_cell_angle_beta 101.7230(10)
_cell_angle_gamma 90.00
_cell_formula_units_Z 2
_cell_length_a 13.1961(4)
_cell_length_b 10.3787(2)
_cell_length_c 13.3755(4)
_cell_measurement_temperature 100(2)
_cell_volume 1793.68(8)
_computing_cell_refinement 'Denzo/Scalepack (Otwinowski & Minor, 1997)'
_computing_data_collection 'Collect (Nonius BV, 1997-2000)'
_computing_data_reduction 'Denzo/Scalepack (Otwinowski & Minor, 1997)'
_computing_molecular_graphics 'XP in SHELXTL v.6.12 (Bruker AXS, 2001)'
_computing_publication_material 'SHELXL-97 (Sheldrick, 1997)'
_computing_structure_refinement 'SHELXL-97 (Sheldrick, 1997)'
_computing_structure_solution 'SIR2002 (Burla et al., 2003)'
_diffrn_ambient_temperature 100(2)
_diffrn_detector_area_resol_mean 9
_diffrn_measured_fraction_theta_full 0.997
_diffrn_measured_fraction_theta_max 0.997
_diffrn_measurement_device '95mm CCD camera on \k-goniostat'
_diffrn_measurement_device_type KappaCCD
_diffrn_measurement_method CCD
_diffrn_radiation_monochromator 'horizonally mounted graphite crystal'
_diffrn_radiation_source 'fine-focus sealed tube'
_diffrn_radiation_type MoK\a
_diffrn_radiation_wavelength 0.71073
_diffrn_reflns_av_R_equivalents 0.0383
_diffrn_reflns_av_sigmaI/netI 0.0320
_diffrn_reflns_limit_h_max 17
_diffrn_reflns_limit_h_min -17
_diffrn_reflns_limit_k_max 13
_diffrn_reflns_limit_k_min -13
_diffrn_reflns_limit_l_max 17
_diffrn_reflns_limit_l_min -17
_diffrn_reflns_number 27046
_diffrn_reflns_theta_full 27.48
_diffrn_reflns_theta_max 27.48
_diffrn_reflns_theta_min 1.55
_exptl_absorpt_coefficient_mu 4.396
_exptl_absorpt_correction_T_max 0.13409
_exptl_absorpt_correction_T_min 0.08068
_exptl_absorpt_correction_type multi-scan
_exptl_absorpt_process_details 'Xprep in Shelxtl v.6.12 (Bruker AXS, 2001)'
_exptl_crystal_colour 'pale yellow'
_exptl_crystal_density_diffrn 1.741
_exptl_crystal_density_method 'not measured'
_exptl_crystal_description plate
_exptl_crystal_F_000 928
_exptl_crystal_size_max 0.31
_exptl_crystal_size_mid 0.29
_exptl_crystal_size_min 0.08
_refine_diff_density_max 0.947
_refine_diff_density_min -0.910
_refine_diff_density_rms 0.076
_refine_ls_abs_structure_details 'Flack H D (1983), Acta Cryst. A39, 876-881'
_refine_ls_abs_structure_Flack 0.425(3)
_refine_ls_extinction_method none
_refine_ls_goodness_of_fit_ref 1.047
_refine_ls_hydrogen_treatment mixed
_refine_ls_matrix_type full
_refine_ls_number_parameters 435
_refine_ls_number_reflns 8162
_refine_ls_number_restraints 1
_refine_ls_restrained_S_all 1.047
_refine_ls_R_factor_all 0.0212
_refine_ls_R_factor_gt 0.0195
_refine_ls_shift/su_max 0.002
_refine_ls_shift/su_mean 0.000
_refine_ls_structure_factor_coef Fsqd
_refine_ls_weighting_details 'calc w=1/[\s^2^(Fo^2^)+(0.0237P)^2^+0.2350P] where P=(Fo^2^+2Fc^2^)/3'
_refine_ls_weighting_scheme calc
_refine_ls_wR_factor_gt 0.0457
_refine_ls_wR_factor_ref 0.0464
_reflns_number_gt 7877
_reflns_number_total 8162
_reflns_threshold_expression >2sigma(I)
_cod_data_source_file ic048388csi20041130_120417_4.cif
_cod_data_source_block trans_4
_cod_depositor_comments
;
The following automatic conversions were performed:
'_symmetry_cell_setting' value 'Monoclinic' changed to 'monoclinic'
according to '/home/saulius/struct/CIF-dictionaries/cif_core.dic'
dictionary named 'cif_core.dic' version 2.4.1 from 2010-06-29.

Automatic conversion script
Id: cif_fix_enum 1527 2010-12-29 10:47:43Z saulius 
;
_cod_original_sg_symbol_H-M 'P 21'
_cod_database_code 4300809

loop_
_symmetry_equiv_pos_as_xyz
'x, y, z'
'-x, y+1/2, -z'

loop_
_atom_site_label
_atom_site_type_symbol
_atom_site_fract_x
_atom_site_fract_y
_atom_site_fract_z
_atom_site_U_iso_or_equiv
_atom_site_adp_type
_atom_site_occupancy
_atom_site_symmetry_multiplicity
_atom_site_calc_flag
_atom_site_refinement_flags
_atom_site_disorder_assembly
_atom_site_disorder_group
C1 C 0.1200(2) 0.4756(3) 0.1084(2) 0.0184(6) Uani 1 1 d . . .
C2 C 0.1470(2) 0.5816(3) 0.1843(2) 0.0213(6) Uani 1 1 d . . .
H2A H 0.1507 0.5472 0.2540 0.026 Uiso 1 1 calc R . .
H2B H 0.0924 0.6485 0.1715 0.026 Uiso 1 1 calc R . .
C3 C 0.2516(3) 0.6420(3) 0.1770(3) 0.0252(7) Uani 1 1 d . . .
H3A H 0.3062 0.5767 0.1930 0.038 Uiso 1 1 calc R . .
H3B H 0.2670 0.7134 0.2257 0.038 Uiso 1 1 calc R . .
H3C H 0.2484 0.6744 0.1076 0.038 Uiso 1 1 calc R . .
C4 C -0.0695(2) 0.4496(3) -0.1060(2) 0.0199(6) Uani 1 1 d . . .
H4A H -0.0909 0.3961 -0.1679 0.024 Uiso 1 1 calc R . .
H4B H -0.0733 0.5409 -0.1277 0.024 Uiso 1 1 calc R . .
C5 C -0.1448(2) 0.4281(3) -0.0366(2) 0.0193(6) Uani 1 1 d . . .
C6 C -0.1278(2) 0.3349(3) 0.0405(2) 0.0204(6) Uani 1 1 d . . .
H6 H -0.0651 0.2869 0.0526 0.025 Uiso 1 1 calc R . .
C7 C -0.2011(2) 0.3114(3) 0.0995(2) 0.0208(7) Uani 1 1 d . . .
H7 H -0.1883 0.2491 0.1526 0.025 Uiso 1 1 calc R . .
C8 C -0.2927(2) 0.3797(3) 0.0798(2) 0.0195(6) Uani 1 1 d . . .
C9 C -0.3124(3) 0.4737(3) 0.0037(2) 0.0211(6) Uani 1 1 d . . .
H9 H -0.3759 0.5199 -0.0092 0.025 Uiso 1 1 calc R . .
C10 C -0.2367(2) 0.4979(3) -0.0527(2) 0.0192(6) Uani 1 1 d . . .
H10 H -0.2479 0.5636 -0.1032 0.023 Uiso 1 1 calc R . .
C11 C 0.1069(2) 0.4398(3) -0.1321(2) 0.0225(7) Uani 1 1 d . . .
H11A H 0.1798 0.4413 -0.0947 0.027 Uiso 1 1 calc R . .
H11B H 0.0912 0.5237 -0.1670 0.027 Uiso 1 1 calc R . .
C12 C 0.0917(3) 0.3329(4) -0.2092(3) 0.0207(8) Uani 1 1 d . . .
C13 C 0.0513(3) 0.3574(3) -0.3129(3) 0.0262(7) Uani 1 1 d . . .
H13 H 0.0310 0.4426 -0.3342 0.031 Uiso 1 1 calc R . .
C14 C 0.0405(3) 0.2598(4) -0.3844(2) 0.0291(9) Uani 1 1 d . . .
H14 H 0.0141 0.2775 -0.4546 0.035 Uiso 1 1 calc R . .
C15 C 0.0686(2) 0.1359(3) -0.3525(3) 0.0248(7) Uani 1 1 d . . .
C16 C 0.1070(3) 0.1079(3) -0.2518(3) 0.0264(7) Uani 1 1 d . . .
H16 H 0.1247 0.0219 -0.2309 0.032 Uiso 1 1 calc R . .
C17 C 0.1196(3) 0.2070(4) -0.1811(3) 0.0258(9) Uani 1 1 d . . .
H17 H 0.1480 0.1883 -0.1115 0.031 Uiso 1 1 calc R . .
C18 C 0.3204(2) 0.0858(3) 0.4113(2) 0.0185(6) Uani 1 1 d . . .
C19 C 0.3047(3) -0.0225(3) 0.3371(2) 0.0234(7) Uani 1 1 d . . .
H19A H 0.2462 -0.0027 0.2801 0.028 Uiso 1 1 calc R . .
H19B H 0.2878 -0.1021 0.3711 0.028 Uiso 1 1 calc R . .
C20 C 0.4034(3) -0.0428(3) 0.2959(3) 0.0283(7) Uani 1 1 d . . .
H20A H 0.4198 0.0363 0.2625 0.042 Uiso 1 1 calc R . .
H20B H 0.3929 -0.1136 0.2464 0.042 Uiso 1 1 calc R . .
H20C H 0.4607 -0.0641 0.3525 0.042 Uiso 1 1 calc R . .
C21 C 0.3316(2) 0.1426(3) 0.6491(3) 0.0211(6) Uani 1 1 d . . .
H21A H 0.3390 0.0565 0.6816 0.025 Uiso 1 1 calc R . .
H21B H 0.2592 0.1517 0.6112 0.025 Uiso 1 1 calc R . .
C22 C 0.3544(3) 0.2451(3) 0.7304(2) 0.0178(7) Uani 1 1 d . . .
C23 C 0.3962(3) 0.2114(3) 0.8306(3) 0.0249(7) Uani 1 1 d . . .
H23 H 0.4148 0.1242 0.8463 0.030 Uiso 1 1 calc R . .
C24 C 0.4117(2) 0.3021(3) 0.9086(2) 0.0238(9) Uani 1 1 d . . .
H24 H 0.4388 0.2776 0.9773 0.029 Uiso 1 1 calc R . .
C25 C 0.3865(2) 0.4297(3) 0.8836(2) 0.0194(6) Uani 1 1 d . . .
C26 C 0.3474(3) 0.4665(3) 0.7839(2) 0.0238(7) Uani 1 1 d . . .
H26 H 0.3318 0.5543 0.7677 0.029 Uiso 1 1 calc R . .
C27 C 0.3313(3) 0.3727(4) 0.7074(3) 0.0232(7) Uani 1 1 d . . .
H27 H 0.3040 0.3971 0.6388 0.028 Uiso 1 1 calc R . .
C28 C 0.5094(2) 0.1171(3) 0.6262(2) 0.0195(6) Uani 1 1 d . . .
H28A H 0.5095 0.0266 0.6496 0.023 Uiso 1 1 calc R . .
H28B H 0.5318 0.1720 0.6872 0.023 Uiso 1 1 calc R . .
C29 C 0.5858(2) 0.1308(3) 0.5573(2) 0.0191(6) Uani 1 1 d . . .
C30 C 0.5755(3) 0.2224(3) 0.4804(2) 0.0221(6) Uani 1 1 d . . .
H30 H 0.5153 0.2747 0.4661 0.026 Uiso 1 1 calc R . .
C31 C 0.6525(2) 0.2387(3) 0.4237(2) 0.0222(7) Uani 1 1 d . . .
H31 H 0.6445 0.3009 0.3706 0.027 Uiso 1 1 calc R . .
C32 C 0.7402(2) 0.1635(3) 0.4459(2) 0.0220(7) Uani 1 1 d . . .
C33 C 0.7530(3) 0.0696(3) 0.5216(2) 0.0233(7) Uani 1 1 d . . .
H33 H 0.8135 0.0177 0.5358 0.028 Uiso 1 1 calc R . .
C34 C 0.6748(3) 0.0542(3) 0.5753(2) 0.0220(6) Uani 1 1 d . . .
H34 H 0.6817 -0.0108 0.6263 0.026 Uiso 1 1 calc R . .
N1 N 0.1457(2) 0.3579(2) 0.1234(2) 0.0196(5) Uani 1 1 d . . .
N2 N 0.03763(19) 0.4191(2) -0.05976(19) 0.0177(5) Uani 1 1 d . . .
N3 N 0.29275(19) 0.2021(2) 0.3899(2) 0.0186(5) Uani 1 1 d . . .
N4 N 0.4032(2) 0.1531(2) 0.57646(19) 0.0188(5) Uani 1 1 d . . .
O1 O 0.06603(16) 0.5213(2) 0.01774(16) 0.0201(4) Uani 1 1 d . . .
O2 O 0.37280(16) 0.0473(2) 0.50371(16) 0.0202(4) Uani 1 1 d . . .
Cl1 Cl 0.06245(6) 0.24212(8) 0.30002(6) 0.0313(2) Uani 1 1 d . . .
Cl2 Cl 0.37709(6) 0.30834(7) 0.20980(6) 0.0280(2) Uani 1 1 d . . .
Cl3 Cl -0.38630(6) 0.34878(7) 0.15225(6) 0.02485(16) Uani 1 1 d . . .
Cl4 Cl 0.05914(7) 0.01289(8) -0.44303(7) 0.0353(2) Uani 1 1 d . . .
Cl5 Cl 0.39983(6) 0.54428(7) 0.98017(6) 0.02620(17) Uani 1 1 d . . .
Cl6 Cl 0.83790(6) 0.18630(9) 0.37670(6) 0.02760(17) Uani 1 1 d . . .
Pt1 Pt 0.219551(7) 0.277426(17) 0.255746(7) 0.01639(3) Uani 1 1 d . . .
H01 H 0.124(3) 0.313(3) 0.068(3) 0.024(10) Uiso 1 1 d . . .
H03 H 0.311(3) 0.253(4) 0.439(3) 0.025(10) Uiso 1 1 d . . .

loop_
_atom_site_aniso_label
_atom_site_aniso_U_11
_atom_site_aniso_U_22
_atom_site_aniso_U_33
_atom_site_aniso_U_23
_atom_site_aniso_U_13
_atom_site_aniso_U_12
C1 0.0141(14) 0.0227(16) 0.0174(15) 0.0021(12) 0.0009(11) -0.0022(11)
C2 0.0223(16) 0.0213(16) 0.0189(15) -0.0013(13) 0.0007(12) 0.0010(12)
C3 0.0274(17) 0.0221(16) 0.0226(16) -0.0016(13) -0.0034(13) -0.0046(13)
C4 0.0171(15) 0.0247(16) 0.0165(15) 0.0025(12) 0.0000(12) -0.0012(12)
C5 0.0212(16) 0.0191(15) 0.0168(15) -0.0009(12) 0.0018(12) -0.0035(12)
C6 0.0203(15) 0.0169(14) 0.0231(16) 0.0000(12) 0.0020(12) 0.0014(12)
C7 0.0257(15) 0.0159(17) 0.0189(14) 0.0008(11) 0.0000(12) -0.0014(10)
C8 0.0226(16) 0.0190(15) 0.0173(15) -0.0025(12) 0.0048(12) -0.0027(12)
C9 0.0208(16) 0.0214(16) 0.0203(15) -0.0040(12) 0.0022(12) 0.0006(12)
C10 0.0226(16) 0.0179(15) 0.0155(14) 0.0016(12) 0.0002(12) 0.0012(12)
C11 0.0199(16) 0.0285(18) 0.0186(15) -0.0021(14) 0.0031(12) -0.0037(12)
C12 0.0150(17) 0.0267(16) 0.0212(19) 0.0013(14) 0.0051(14) -0.0037(12)
C13 0.0356(19) 0.0149(16) 0.0250(18) 0.0042(14) -0.0015(14) -0.0028(13)
C14 0.0384(17) 0.022(2) 0.0218(14) 0.0000(16) -0.0064(12) -0.0024(15)
C15 0.0201(16) 0.0222(16) 0.0317(18) -0.0028(14) 0.0045(14) -0.0028(12)
C16 0.0267(18) 0.0246(16) 0.0305(18) 0.0111(14) 0.0117(14) 0.0074(13)
C17 0.0204(19) 0.036(2) 0.021(2) 0.0062(16) 0.0048(15) 0.0063(15)
C18 0.0167(15) 0.0237(17) 0.0148(14) 0.0003(13) 0.0025(11) -0.0033(12)
C19 0.0271(17) 0.0209(16) 0.0189(16) -0.0024(12) -0.0030(13) -0.0019(12)
C20 0.037(2) 0.0242(16) 0.0237(17) -0.0030(14) 0.0060(15) 0.0044(14)
C21 0.0213(16) 0.0235(16) 0.0192(16) -0.0014(14) 0.0056(13) -0.0024(12)
C22 0.0175(15) 0.020(2) 0.0167(14) -0.0012(12) 0.0046(11) -0.0011(11)
C23 0.0292(18) 0.0192(16) 0.0249(17) 0.0036(14) 0.0019(14) 0.0003(13)
C24 0.0289(15) 0.023(3) 0.0176(14) 0.0016(12) 0.0006(11) 0.0006(12)
C25 0.0166(15) 0.0204(16) 0.0218(15) -0.0014(13) 0.0052(12) -0.0008(11)
C26 0.0284(18) 0.0192(15) 0.0241(16) 0.0033(13) 0.0062(13) 0.0053(12)
C27 0.0269(19) 0.0267(19) 0.0153(16) 0.0055(14) 0.0026(14) 0.0033(14)
C28 0.0208(16) 0.0191(15) 0.0171(15) 0.0016(12) 0.0000(12) 0.0005(12)
C29 0.0195(15) 0.0201(15) 0.0157(14) -0.0019(12) -0.0017(12) -0.0003(12)
C30 0.0230(16) 0.0222(14) 0.0200(16) 0.0009(13) 0.0020(13) 0.0029(12)
C31 0.0269(17) 0.0215(17) 0.0184(15) 0.0019(11) 0.0053(12) -0.0014(11)
C32 0.0206(16) 0.0287(18) 0.0164(15) -0.0060(13) 0.0033(12) -0.0028(12)
C33 0.0234(17) 0.0250(16) 0.0204(16) -0.0060(13) 0.0018(13) 0.0029(13)
C34 0.0271(17) 0.0207(16) 0.0168(15) 0.0008(13) 0.0013(13) -0.0021(13)
N1 0.0205(13) 0.0191(13) 0.0182(13) -0.0020(11) 0.0014(10) 0.0001(10)
N2 0.0182(13) 0.0193(12) 0.0142(12) -0.0036(10) 0.0000(10) -0.0030(10)
N3 0.0190(13) 0.0186(14) 0.0171(13) -0.0021(11) 0.0007(10) -0.0002(10)
N4 0.0191(13) 0.0210(13) 0.0157(13) -0.0012(10) 0.0024(10) -0.0020(10)
O1 0.0238(11) 0.0169(10) 0.0169(10) -0.0003(8) -0.0021(8) -0.0020(8)
O2 0.0243(11) 0.0177(10) 0.0162(10) -0.0013(8) -0.0013(9) -0.0007(8)
Cl1 0.0201(4) 0.0461(7) 0.0294(4) 0.0083(3) 0.0092(3) 0.0006(3)
Cl2 0.0194(3) 0.0353(6) 0.0292(4) 0.0051(3) 0.0050(3) 0.0023(3)
Cl3 0.0258(4) 0.0258(4) 0.0248(4) -0.0007(3) 0.0096(3) -0.0011(3)
Cl4 0.0420(5) 0.0236(4) 0.0376(5) -0.0075(4) 0.0017(4) -0.0004(3)
Cl5 0.0307(4) 0.0233(4) 0.0238(4) -0.0050(3) 0.0035(3) 0.0026(3)
Cl6 0.0241(4) 0.0346(4) 0.0258(4) -0.0036(3) 0.0092(3) -0.0045(3)
Pt1 0.01736(5) 0.01658(5) 0.01434(5) -0.00058(5) 0.00112(3) 0.00079(5)

loop_
_atom_type_symbol
_atom_type_description
_atom_type_scat_dispersion_real
_atom_type_scat_dispersion_imag
_atom_type_scat_source
C C 0.0033 0.0016 'International Tables Vol C Tables 4.2.6.8 and 6.1.1.4'
H H 0.0000 0.0000 'International Tables Vol C Tables 4.2.6.8 and 6.1.1.4'
N N 0.0061 0.0033 'International Tables Vol C Tables 4.2.6.8 and 6.1.1.4'
O O 0.0106 0.0060 'International Tables Vol C Tables 4.2.6.8 and 6.1.1.4'
Cl Cl 0.1484 0.1585 'International Tables Vol C Tables 4.2.6.8 and 6.1.1.4'
Pt Pt -1.7033 8.3905 'International Tables Vol C Tables 4.2.6.8 and 6.1.1.4'

loop_
_geom_angle_atom_site_label_1
_geom_angle_atom_site_label_2
_geom_angle_atom_site_label_3
_geom_angle
_geom_angle_site_symmetry_1
_geom_angle_site_symmetry_3
_geom_angle_publ_flag
N1 C1 O1 123.3(3) . . ?
N1 C1 C2 125.6(3) . . ?
O1 C1 C2 111.1(3) . . ?
C1 C2 C3 110.5(3) . . ?
C1 C2 H2A 109.5 . . ?
C3 C2 H2A 109.5 . . ?
C1 C2 H2B 109.5 . . ?
C3 C2 H2B 109.5 . . ?
H2A C2 H2B 108.1 . . ?
C2 C3 H3A 109.5 . . ?
C2 C3 H3B 109.5 . . ?
H3A C3 H3B 109.5 . . ?
C2 C3 H3C 109.5 . . ?
H3A C3 H3C 109.5 . . ?
H3B C3 H3C 109.5 . . ?
N2 C4 C5 114.3(2) . . ?
N2 C4 H4A 108.7 . . ?
C5 C4 H4A 108.7 . . ?
N2 C4 H4B 108.7 . . ?
C5 C4 H4B 108.7 . . ?
H4A C4 H4B 107.6 . . ?
C10 C5 C6 118.7(3) . . ?
C10 C5 C4 119.4(3) . . ?
C6 C5 C4 121.9(3) . . ?
C7 C6 C5 120.9(3) . . ?
C7 C6 H6 119.5 . . ?
C5 C6 H6 119.5 . . ?
C8 C7 C6 119.1(3) . . ?
C8 C7 H7 120.5 . . ?
C6 C7 H7 120.5 . . ?
C7 C8 C9 121.6(3) . . ?
C7 C8 Cl3 119.4(2) . . ?
C9 C8 Cl3 119.0(2) . . ?
C10 C9 C8 118.3(3) . . ?
C10 C9 H9 120.9 . . ?
C8 C9 H9 120.9 . . ?
C5 C10 C9 121.4(3) . . ?
C5 C10 H10 119.3 . . ?
C9 C10 H10 119.3 . . ?
N2 C11 C12 109.2(3) . . ?
N2 C11 H11A 109.8 . . ?
C12 C11 H11A 109.8 . . ?
N2 C11 H11B 109.8 . . ?
C12 C11 H11B 109.8 . . ?
H11A C11 H11B 108.3 . . ?
C17 C12 C13 117.7(3) . . ?
C17 C12 C11 121.2(3) . . ?
C13 C12 C11 121.1(3) . . ?
C14 C13 C12 121.1(3) . . ?
C14 C13 H13 119.4 . . ?
C12 C13 H13 119.4 . . ?
C13 C14 C15 119.0(3) . . ?
C13 C14 H14 120.5 . . ?
C15 C14 H14 120.5 . . ?
C16 C15 C14 121.6(3) . . ?
C16 C15 Cl4 119.1(3) . . ?
C14 C15 Cl4 119.2(3) . . ?
C15 C16 C17 118.9(3) . . ?
C15 C16 H16 120.6 . . ?
C17 C16 H16 120.6 . . ?
C16 C17 C12 121.7(3) . . ?
C16 C17 H17 119.2 . . ?
C12 C17 H17 119.2 . . ?
N3 C18 O2 123.7(3) . . ?
N3 C18 C19 124.9(3) . . ?
O2 C18 C19 111.4(3) . . ?
C18 C19 C20 109.4(3) . . ?
C18 C19 H19A 109.8 . . ?
C20 C19 H19A 109.8 . . ?
C18 C19 H19B 109.8 . . ?
C20 C19 H19B 109.8 . . ?
H19A C19 H19B 108.2 . . ?
C19 C20 H20A 109.5 . . ?
C19 C20 H20B 109.5 . . ?
H20A C20 H20B 109.5 . . ?
C19 C20 H20C 109.5 . . ?
H20A C20 H20C 109.5 . . ?
H20B C20 H20C 109.5 . . ?
N4 C21 C22 111.0(3) . . ?
N4 C21 H21A 109.4 . . ?
C22 C21 H21A 109.4 . . ?
N4 C21 H21B 109.4 . . ?
C22 C21 H21B 109.4 . . ?
H21A C21 H21B 108.0 . . ?
C27 C22 C23 118.9(3) . . ?
C27 C22 C21 120.9(3) . . ?
C23 C22 C21 120.1(3) . . ?
C22 C23 C24 121.6(3) . . ?
C22 C23 H23 119.2 . . ?
C24 C23 H23 119.2 . . ?
C25 C24 C23 118.2(3) . . ?
C25 C24 H24 120.9 . . ?
C23 C24 H24 120.9 . . ?
C26 C25 C24 121.3(3) . . ?
C26 C25 Cl5 119.3(2) . . ?
C24 C25 Cl5 119.3(2) . . ?
C25 C26 C27 119.0(3) . . ?
C25 C26 H26 120.5 . . ?
C27 C26 H26 120.5 . . ?
C22 C27 C26 120.8(3) . . ?
C22 C27 H27 119.6 . . ?
C26 C27 H27 119.6 . . ?
N4 C28 C29 113.2(2) . . ?
N4 C28 H28A 108.9 . . ?
C29 C28 H28A 108.9 . . ?
N4 C28 H28B 108.9 . . ?
C29 C28 H28B 108.9 . . ?
H28A C28 H28B 107.8 . . ?
C30 C29 C34 118.0(3) . . ?
C30 C29 C28 122.8(3) . . ?
C34 C29 C28 119.0(3) . . ?
C29 C30 C31 120.9(3) . . ?
C29 C30 H30 119.5 . . ?
C31 C30 H30 119.5 . . ?
C32 C31 C30 119.1(3) . . ?
C32 C31 H31 120.5 . . ?
C30 C31 H31 120.5 . . ?
C31 C32 C33 121.8(3) . . ?
C31 C32 Cl6 119.1(3) . . ?
C33 C32 Cl6 119.1(3) . . ?
C34 C33 C32 117.8(3) . . ?
C34 C33 H33 121.1 . . ?
C32 C33 H33 121.1 . . ?
C33 C34 C29 122.3(3) . . ?
C33 C34 H34 118.8 . . ?
C29 C34 H34 118.8 . . ?
C1 N1 Pt1 126.9(2) . . ?
C1 N1 H01 111(2) . . ?
Pt1 N1 H01 122(2) . . ?
C4 N2 C11 111.5(2) . . ?
C4 N2 O1 103.1(2) . . ?
C11 N2 O1 104.6(2) . . ?
C18 N3 Pt1 129.0(2) . . ?
C18 N3 H03 113(3) . . ?
Pt1 N3 H03 118(3) . . ?
O2 N4 C28 102.5(2) . . ?
O2 N4 C21 104.7(2) . . ?
C28 N4 C21 111.0(2) . . ?
C1 O1 N2 112.8(2) . . ?
C18 O2 N4 114.0(2) . . ?
N3 Pt1 N1 178.29(11) . . ?
N3 Pt1 Cl1 90.16(7) . . ?
N1 Pt1 Cl1 89.52(8) . . ?
N3 Pt1 Cl2 89.80(7) . . ?
N1 Pt1 Cl2 90.56(8) . . ?
Cl1 Pt1 Cl2 178.73(3) . . ?

loop_
_geom_bond_atom_site_label_1
_geom_bond_atom_site_label_2
_geom_bond_distance
_geom_bond_site_symmetry_2
_geom_bond_publ_flag
C1 N1 1.272(4) . ?
C1 O1 1.361(4) . ?
C1 C2 1.490(4) . ?
C2 C3 1.537(4) . ?
C2 H2A 0.9900 . ?
C2 H2B 0.9900 . ?
C3 H3A 0.9800 . ?
C3 H3B 0.9800 . ?
C3 H3C 0.9800 . ?
C4 N2 1.458(4) . ?
C4 C5 1.509(4) . ?
C4 H4A 0.9900 . ?
C4 H4B 0.9900 . ?
C5 C10 1.390(4) . ?
C5 C6 1.398(4) . ?
C6 C7 1.389(4) . ?
C6 H6 0.9500 . ?
C7 C8 1.380(4) . ?
C7 H7 0.9500 . ?
C8 C9 1.395(4) . ?
C8 Cl3 1.747(3) . ?
C9 C10 1.393(4) . ?
C9 H9 0.9500 . ?
C10 H10 0.9500 . ?
C11 N2 1.476(4) . ?
C11 C12 1.501(5) . ?
C11 H11A 0.9900 . ?
C11 H11B 0.9900 . ?
C12 C17 1.389(5) . ?
C12 C13 1.404(5) . ?
C13 C14 1.381(5) . ?
C13 H13 0.9500 . ?
C14 C15 1.382(6) . ?
C14 H14 0.9500 . ?
C15 C16 1.370(5) . ?
C15 Cl4 1.747(4) . ?
C16 C17 1.384(5) . ?
C16 H16 0.9500 . ?
C17 H17 0.9500 . ?
C18 N3 1.277(4) . ?
C18 O2 1.349(4) . ?
C18 C19 1.485(4) . ?
C19 C20 1.528(5) . ?
C19 H19A 0.9900 . ?
C19 H19B 0.9900 . ?
C20 H20A 0.9800 . ?
C20 H20B 0.9800 . ?
C20 H20C 0.9800 . ?
C21 N4 1.491(4) . ?
C21 C22 1.507(4) . ?
C21 H21A 0.9900 . ?
C21 H21B 0.9900 . ?
C22 C27 1.380(5) . ?
C22 C23 1.387(4) . ?
C23 C24 1.390(4) . ?
C23 H23 0.9500 . ?
C24 C25 1.389(4) . ?
C24 H24 0.9500 . ?
C25 C26 1.381(4) . ?
C25 Cl5 1.739(3) . ?
C26 C27 1.397(5) . ?
C26 H26 0.9500 . ?
C27 H27 0.9500 . ?
C28 N4 1.472(4) . ?
C28 C29 1.506(4) . ?
C28 H28A 0.9900 . ?
C28 H28B 0.9900 . ?
C29 C30 1.387(4) . ?
C29 C34 1.397(5) . ?
C30 C31 1.396(5) . ?
C30 H30 0.9500 . ?
C31 C32 1.378(5) . ?
C31 H31 0.9500 . ?
C32 C33 1.391(5) . ?
C32 Cl6 1.749(3) . ?
C33 C34 1.382(5) . ?
C33 H33 0.9500 . ?
C34 H34 0.9500 . ?
N1 Pt1 2.020(3) . ?
N1 H01 0.88(4) . ?
N2 O1 1.477(3) . ?
N3 Pt1 2.015(3) . ?
N3 H03 0.84(4) . ?
N4 O2 1.468(3) . ?
Cl1 Pt1 2.2982(8) . ?
Cl2 Pt1 2.3068(8) . ?

loop_
_geom_hbond_atom_site_label_D
_geom_hbond_atom_site_label_H
_geom_hbond_atom_site_label_A
_geom_hbond_distance_DH
_geom_hbond_distance_HA
_geom_hbond_distance_DA
_geom_hbond_angle_DHA
_geom_hbond_site_symmetry_A
N1 H01 N2 0.88(4) 2.15(3) 2.650(4) 115(3) .
N3 H03 N4 0.84(4) 2.24(3) 2.670(4) 112(3) .

loop_
_geom_torsion_atom_site_label_1
_geom_torsion_atom_site_label_2
_geom_torsion_atom_site_label_3
_geom_torsion_atom_site_label_4
_geom_torsion
_geom_torsion_site_symmetry_1
_geom_torsion_site_symmetry_2
_geom_torsion_site_symmetry_3
_geom_torsion_site_symmetry_4
_geom_torsion_publ_flag
N1 C1 C2 C3 88.8(4) . . . . ?
O1 C1 C2 C3 -89.3(3) . . . . ?
N2 C4 C5 C10 154.4(3) . . . . ?
N2 C4 C5 C6 -29.0(4) . . . . ?
C10 C5 C6 C7 0.5(5) . . . . ?
C4 C5 C6 C7 -176.1(3) . . . . ?
C5 C6 C7 C8 1.3(5) . . . . ?
C6 C7 C8 C9 -1.4(5) . . . . ?
C6 C7 C8 Cl3 178.9(2) . . . . ?
C7 C8 C9 C10 -0.2(5) . . . . ?
Cl3 C8 C9 C10 179.4(2) . . . . ?
C6 C5 C10 C9 -2.2(5) . . . . ?
C4 C5 C10 C9 174.5(3) . . . . ?
C8 C9 C10 C5 2.1(5) . . . . ?
N2 C11 C12 C17 -66.6(4) . . . . ?
N2 C11 C12 C13 115.0(3) . . . . ?
C17 C12 C13 C14 -0.6(6) . . . . ?
C11 C12 C13 C14 177.8(3) . . . . ?
C12 C13 C14 C15 1.0(5) . . . . ?
C13 C14 C15 C16 -0.1(5) . . . . ?
C13 C14 C15 Cl4 -177.9(3) . . . . ?
C14 C15 C16 C17 -1.3(5) . . . . ?
Cl4 C15 C16 C17 176.6(3) . . . . ?
C15 C16 C17 C12 1.8(6) . . . . ?
C13 C12 C17 C16 -0.8(6) . . . . ?
C11 C12 C17 C16 -179.2(3) . . . . ?
N3 C18 C19 C20 96.4(4) . . . . ?
O2 C18 C19 C20 -80.4(3) . . . . ?
N4 C21 C22 C27 71.2(4) . . . . ?
N4 C21 C22 C23 -110.9(3) . . . . ?
C27 C22 C23 C24 2.4(5) . . . . ?
C21 C22 C23 C24 -175.6(3) . . . . ?
C22 C23 C24 C25 -1.6(5) . . . . ?
C23 C24 C25 C26 -0.3(5) . . . . ?
C23 C24 C25 Cl5 177.3(2) . . . . ?
C24 C25 C26 C27 1.3(5) . . . . ?
Cl5 C25 C26 C27 -176.3(3) . . . . ?
C23 C22 C27 C26 -1.4(5) . . . . ?
C21 C22 C27 C26 176.6(3) . . . . ?
C25 C26 C27 C22 -0.4(5) . . . . ?
N4 C28 C29 C30 30.8(4) . . . . ?
N4 C28 C29 C34 -153.7(3) . . . . ?
C34 C29 C30 C31 -0.9(5) . . . . ?
C28 C29 C30 C31 174.7(3) . . . . ?
C29 C30 C31 C32 -0.8(5) . . . . ?
C30 C31 C32 C33 1.6(5) . . . . ?
C30 C31 C32 Cl6 -178.7(2) . . . . ?
C31 C32 C33 C34 -0.5(5) . . . . ?
Cl6 C32 C33 C34 179.7(2) . . . . ?
C32 C33 C34 C29 -1.3(5) . . . . ?
C30 C29 C34 C33 2.0(5) . . . . ?
C28 C29 C34 C33 -173.8(3) . . . . ?
O1 C1 N1 Pt1 -176.9(2) . . . . ?
C2 C1 N1 Pt1 5.2(5) . . . . ?
C5 C4 N2 C11 179.0(3) . . . . ?
C5 C4 N2 O1 -69.3(3) . . . . ?
C12 C11 N2 C4 -74.5(3) . . . . ?
C12 C11 N2 O1 174.7(2) . . . . ?
O2 C18 N3 Pt1 177.4(2) . . . . ?
C19 C18 N3 Pt1 1.0(5) . . . . ?
C29 C28 N4 O2 70.9(3) . . . . ?
C29 C28 N4 C21 -177.8(3) . . . . ?
C22 C21 N4 O2 179.2(2) . . . . ?
C22 C21 N4 C28 69.3(3) . . . . ?
N1 C1 O1 N2 1.9(4) . . . . ?
C2 C1 O1 N2 -179.9(2) . . . . ?
C4 N2 O1 C1 136.6(2) . . . . ?
C11 N2 O1 C1 -106.6(3) . . . . ?
N3 C18 O2 N4 -4.7(4) . . . . ?
C19 C18 O2 N4 172.1(2) . . . . ?
C28 N4 O2 C18 -138.2(2) . . . . ?
C21 N4 O2 C18 105.8(3) . . . . ?
C18 N3 Pt1 N1 171(4) . . . . ?
C18 N3 Pt1 Cl1 91.6(3) . . . . ?
C18 N3 Pt1 Cl2 -87.1(3) . . . . ?
C1 N1 Pt1 N3 9(4) . . . . ?
C1 N1 Pt1 Cl1 88.1(3) . . . . ?
C1 N1 Pt1 Cl2 -93.1(3) . . . . ?
